data_8106954
loop_
_publ_author_name
'Mokolokolo, Pennie P.'
'Brink, Alice'
'Visser, Hendrik G.'

_publ_section_title
;
 Crystal structure of bis(\m2-2-((3-methylphenyl)imino)methylphenolato-\k2
 N,O:O)hexacarbonyldimanganese(I), C34H24Mn2N2O8
;
_journal_issue 2
_journal_name_full 'Zeitschrift f\"ur Kristallographie - New Crystal Structures'
_journal_page_first 613
_journal_page_last 615
_journal_paper_doi 10.1515/ncrs-2015-0210
_journal_volume 231
_journal_year 2016
_chemical_formula_moiety 'C34 H24 Mn2 N2 O8'
_chemical_formula_sum 'C34 H24 Mn2 N2 O8'
_chemical_formula_weight 698.43
_space_group_IT_number 2
_space_group_name_Hall '-P 1'
_space_group_name_H-M_alt 'P -1'
_symmetry_cell_setting triclinic
_symmetry_space_group_name_Hall '-P 1'
_symmetry_space_group_name_H-M 'P -1'
_cell_angle_alpha 101.852(15)
_cell_angle_beta 102.513(15)
_cell_angle_gamma 101.480(15)
_cell_formula_units_Z 1
_cell_length_a 7.737(4)
_cell_length_b 9.483(5)
_cell_length_c 11.309(6)
_cell_measurement_reflns_used 3574
_cell_measurement_temperature 100(2)
_cell_measurement_theta_max 25.27
_cell_measurement_theta_min 2.79
_cell_volume 766.6(7)
_computing_cell_refinement 'Saint-Plus (Bruker, 2004)'
_computing_data_collection 'APEX2 (Bruker, 2005)'
_computing_data_reduction 'SAINT-Plus and XPREP (Bruker, 2004)'
_computing_molecular_graphics 'DIAMOND 3.0c (Brandenburg & Putz, 2004)'
_computing_publication_material 'WingGX (Farrugia, 1999)'
_computing_structure_refinement 'SHELXL-97 (Sheldrick, 2008)'
_computing_structure_solution 'SIR-92 (Altomare et al., 1999)'
_diffrn_ambient_temperature 100(2)
_diffrn_detector_area_resol_mean 512
_diffrn_measured_fraction_theta_full 0.995
_diffrn_measured_fraction_theta_max 0.995
_diffrn_measurement_device_type
;
Bruker X8 ApexII 4K Kappa CCD
;
_diffrn_measurement_method '\w and \f'
_diffrn_radiation_monochromator graphite
_diffrn_radiation_source 'sealed tube'
_diffrn_radiation_type MoK\a
_diffrn_radiation_wavelength 0.71073
_diffrn_reflns_av_R_equivalents 0.0665
_diffrn_reflns_limit_h_max 10
_diffrn_reflns_limit_h_min -10
_diffrn_reflns_limit_k_max 11
_diffrn_reflns_limit_k_min -12
_diffrn_reflns_limit_l_max 14
_diffrn_reflns_limit_l_min -14
_diffrn_reflns_number 15240
_diffrn_reflns_theta_full 28
_diffrn_reflns_theta_max 28
_diffrn_reflns_theta_min 2.79
_diffrn_standards_decay_% 0
_diffrn_standards_interval_count 0
_diffrn_standards_interval_time 0
_diffrn_standards_number 0
_exptl_absorpt_coefficient_mu 0.88
_exptl_absorpt_correction_T_max 0.81
_exptl_absorpt_correction_T_min 0.6982
_exptl_absorpt_correction_type multi-scan
_exptl_absorpt_process_details
;
SADABS (Bruker, 2004)
;
_exptl_crystal_colour yellow
_exptl_crystal_density_diffrn 1.513
_exptl_crystal_density_method 'not measured'
_exptl_crystal_description plate
_exptl_crystal_F_000 356
_exptl_crystal_size_max 0.44
_exptl_crystal_size_mid 0.29
_exptl_crystal_size_min 0.25
_refine_diff_density_max 0.563
_refine_diff_density_min -0.845
_refine_ls_extinction_method none
_refine_ls_goodness_of_fit_ref 1.032
_refine_ls_hydrogen_treatment constr
_refine_ls_matrix_type full
_refine_ls_number_parameters 209
_refine_ls_number_reflns 3673
_refine_ls_number_restraints 0
_refine_ls_restrained_S_all 1.032
_refine_ls_R_factor_gt 0.0478
_refine_ls_shift/su_max 0
_refine_ls_structure_factor_coef Fsqd
_refine_ls_weighting_details 'calc w=1/[\s^2^(Fo^2^)+(0.0656P)^2^+0.2786P] where P=(Fo^2^+2Fc^2^)/3'
_refine_ls_weighting_scheme calc
_refine_ls_wR_factor_ref 0.1297
_reflns_number_gt 2720
_reflns_number_total 3673
_reflns_threshold_expression >2\s(I)
_cod_data_source_file suppl_ncrs-2015-0210_suppl.cif
_cod_data_source_block absx
_cod_original_sg_symbol_Hall '-P 1 '
_cod_database_code 8106954
_publcif_info_exptl_table_max_cols 4
_publcif_info_exptl_table_use_headnotes n

loop_
_symmetry_equiv_pos_as_xyz
'x, y, z'
'-x, -y, -z'

loop_
_atom_site_label
_atom_site_type_symbol
_atom_site_fract_x
_atom_site_fract_y
_atom_site_fract_z
_atom_site_U_iso_or_equiv
_atom_site_adp_type
_atom_site_occupancy
_atom_site_calc_flag
_atom_site_refinement_flags
_atom_site_disorder_group
_atom_site_disorder_assembly
Mn1 Mn 0.05377(5) 0.36686(4) 0.41708(3) 0.02551(14) Uani 1 d . . .
N1 N -0.1763(3) 0.2334(2) 0.43918(19) 0.0267(5) Uani 1 d . . .
O01 O 0.3873(3) 0.5457(2) 0.3799(2) 0.0441(6) Uani 1 d . . .
O1 O 0.0922(2) 0.47462(19) 0.59938(15) 0.0265(4) Uani 1 d . . .
O02 O -0.0291(3) 0.2112(3) 0.15070(18) 0.0510(6) Uani 1 d . . .
O03 O 0.2757(3) 0.1579(3) 0.4714(2) 0.0483(6) Uani 1 d . . .
C1 C -0.1808(4) 0.1963(3) 0.5415(2) 0.0309(6) Uani 1 d . . .
H1 H -0.283 0.1203 0.5393 0.037 Uiso 1 calc R . .
C01 C 0.2586(4) 0.4813(3) 0.3981(2) 0.0294(6) Uani 1 d . . .
C02 C -0.0004(4) 0.2739(3) 0.2535(3) 0.0332(6) Uani 1 d . . .
C03 C 0.1863(4) 0.2387(3) 0.4516(2) 0.0333(7) Uani 1 d . . .
C11 C -0.0431(4) 0.2607(3) 0.6598(2) 0.0309(6) Uani 1 d . . .
C12 C 0.0810(4) 0.4005(3) 0.6863(2) 0.0281(6) Uani 1 d . . .
C13 C 0.1901(4) 0.4634(3) 0.8093(3) 0.0367(7) Uani 1 d . . .
H13 H 0.2711 0.5597 0.8302 0.044 Uiso 1 calc R . .
C14 C 0.1820(5) 0.3880(4) 0.9011(3) 0.0442(8) Uani 1 d . . .
H14 H 0.2576 0.4329 0.984 0.053 Uiso 1 calc R . .
C15 C 0.0660(5) 0.2488(4) 0.8738(3) 0.0472(8) Uani 1 d . . .
H15 H 0.0644 0.1959 0.9365 0.057 Uiso 1 calc R . .
C16 C -0.0475(5) 0.1870(3) 0.7553(3) 0.0398(7) Uani 1 d . . .
H16 H -0.1309 0.0923 0.7373 0.048 Uiso 1 calc R . .
C21 C -0.3329(4) 0.1614(3) 0.3327(2) 0.0296(6) Uani 1 d . . .
C22 C -0.3724(4) 0.0105(3) 0.2809(3) 0.0365(7) Uani 1 d . . .
H22 H -0.2987 -0.0473 0.3165 0.044 Uiso 1 calc R . .
C23 C -0.5213(4) -0.0579(4) 0.1757(3) 0.0418(8) Uani 1 d . . .
C24 C -0.6251(4) 0.0294(4) 0.1252(3) 0.0446(8) Uani 1 d . . .
H24 H -0.7254 -0.0155 0.0529 0.054 Uiso 1 calc R . .
C25 C -0.5856(4) 0.1785(4) 0.1777(3) 0.0433(8) Uani 1 d . . .
H25 H -0.6591 0.2364 0.1422 0.052 Uiso 1 calc R . .
C26 C -0.4393(4) 0.2465(3) 0.2823(3) 0.0364(7) Uani 1 d . . .
H26 H -0.4124 0.3505 0.319 0.044 Uiso 1 calc R . .
C231 C -0.5663(5) -0.2231(4) 0.1206(4) 0.0613(11) Uani 1 d . . .
H23A H -0.6993 -0.2624 0.0886 0.092 Uiso 1 calc R . .
H23B H -0.5196 -0.2709 0.1855 0.092 Uiso 1 calc R . .
H23C H -0.5092 -0.2439 0.0518 0.092 Uiso 1 calc R . .

loop_
_atom_site_aniso_label
_atom_site_aniso_U_11
_atom_site_aniso_U_22
_atom_site_aniso_U_33
_atom_site_aniso_U_23
_atom_site_aniso_U_13
_atom_site_aniso_U_12
Mn1 0.0278(2) 0.0254(2) 0.0197(2) 0.00276(14) 0.00699(15) 0.00097(15)
N1 0.0287(11) 0.0239(11) 0.0238(10) 0.0034(8) 0.0066(9) 0.0020(9)
O01 0.0363(12) 0.0418(13) 0.0572(14) 0.0164(10) 0.0220(11) 0.0023(10)
O1 0.0299(9) 0.0245(9) 0.0207(8) 0.0031(7) 0.0062(7) 0.0008(7)
O02 0.0532(14) 0.0642(16) 0.0242(10) -0.0048(10) 0.0112(10) 0.0053(12)
O03 0.0587(15) 0.0403(13) 0.0561(14) 0.0182(11) 0.0221(12) 0.0225(12)
C1 0.0339(14) 0.0243(14) 0.0297(13) 0.0036(10) 0.0107(11) -0.0020(11)
C01 0.0352(15) 0.0279(14) 0.0243(12) 0.0060(10) 0.0073(11) 0.0079(11)
C02 0.0323(14) 0.0338(16) 0.0299(13) 0.0064(11) 0.0092(11) 0.0013(12)
C03 0.0381(16) 0.0295(15) 0.0281(13) 0.0060(11) 0.0102(12) -0.0009(12)
C11 0.0373(15) 0.0299(14) 0.0255(12) 0.0079(10) 0.0121(11) 0.0034(11)
C12 0.0323(14) 0.0280(14) 0.0226(12) 0.0038(10) 0.0076(10) 0.0066(11)
C13 0.0399(16) 0.0359(16) 0.0273(13) 0.0071(11) 0.0031(12) 0.0017(13)
C14 0.0521(19) 0.051(2) 0.0225(13) 0.0074(12) 0.0048(13) 0.0061(15)
C15 0.061(2) 0.052(2) 0.0332(15) 0.0217(14) 0.0159(15) 0.0093(16)
C16 0.0476(18) 0.0372(17) 0.0336(14) 0.0138(12) 0.0146(13) 0.0000(13)
C21 0.0285(13) 0.0303(15) 0.0252(12) 0.0030(10) 0.0099(11) -0.0020(11)
C22 0.0376(16) 0.0332(16) 0.0349(14) 0.0043(12) 0.0133(12) 0.0013(12)
C23 0.0364(16) 0.0370(17) 0.0407(16) -0.0044(13) 0.0139(13) -0.0047(13)
C24 0.0331(16) 0.056(2) 0.0335(15) 0.0050(14) 0.0040(13) -0.0030(15)
C25 0.0336(16) 0.051(2) 0.0416(16) 0.0156(14) 0.0076(13) 0.0028(14)
C26 0.0314(15) 0.0391(17) 0.0360(14) 0.0088(12) 0.0102(12) 0.0030(13)
C231 0.055(2) 0.043(2) 0.064(2) -0.0139(18) 0.0105(19) -0.0023(17)

loop_
_atom_type_symbol
_atom_type_description
_atom_type_scat_dispersion_real
_atom_type_scat_dispersion_imag
_atom_type_scat_source
C C 0.0033 0.0016 'International Tables Vol C Tables 4.2.6.8 and 6.1.1.4'
H H 0 0 'International Tables Vol C Tables 4.2.6.8 and 6.1.1.4'
N N 0.0061 0.0033 'International Tables Vol C Tables 4.2.6.8 and 6.1.1.4'
O O 0.0106 0.006 'International Tables Vol C Tables 4.2.6.8 and 6.1.1.4'
Mn Mn 0.3368 0.7283 'International Tables Vol C Tables 4.2.6.8 and 6.1.1.4'

loop_
_geom_angle_atom_site_label_1
_geom_angle_atom_site_label_2
_geom_angle_atom_site_label_3
_geom_angle
_geom_angle_site_symmetry_1
_geom_angle_site_symmetry_3
C03 Mn1 C02 89.05(13) . .
C03 Mn1 C01 87.23(14) . .
C02 Mn1 C01 87.63(12) . .
C03 Mn1 O1 95.04(10) . .
C02 Mn1 O1 174.92(11) . .
C01 Mn1 O1 95.57(10) . .
C03 Mn1 N1 91.60(12) . .
C02 Mn1 N1 92.24(11) . .
C01 Mn1 N1 178.82(11) . .
O1 Mn1 N1 84.64(8) . .
C03 Mn1 O1 172.99(9) . 2_566
C02 Mn1 O1 97.94(12) . 2_566
C01 Mn1 O1 93.51(11) . 2_566
O1 Mn1 O1 77.96(8) . 2_566
N1 Mn1 O1 87.67(9) . 2_566
C03 Mn1 Mn1 134.40(9) . 2_566
C02 Mn1 Mn1 136.46(11) . 2_566
C01 Mn1 Mn1 95.83(9) . 2_566
O1 Mn1 Mn1 39.36(6) . 2_566
N1 Mn1 Mn1 85.07(7) . 2_566
O1 Mn1 Mn1 38.59(5) 2_566 2_566
C1 N1 C21 116.7(2) . .
C1 N1 Mn1 122.70(18) . .
C21 N1 Mn1 120.11(17) . .
C12 O1 Mn1 121.44(16) . .
C12 O1 Mn1 119.88(17) . 2_566
Mn1 O1 Mn1 102.04(8) . 2_566
N1 C1 C11 125.3(2) . .
N1 C1 H1 117.3 . .
C11 C1 H1 117.3 . .
O01 C01 Mn1 175.5(2) . .
O02 C02 Mn1 176.9(3) . .
O03 C03 Mn1 177.6(3) . .
C16 C11 C12 119.3(3) . .
C16 C11 C1 118.0(2) . .
C12 C11 C1 122.3(3) . .
O1 C12 C13 120.1(2) . .
O1 C12 C11 121.9(2) . .
C13 C12 C11 118.0(3) . .
C14 C13 C12 121.1(3) . .
C14 C13 H13 119.4 . .
C12 C13 H13 119.4 . .
C15 C14 C13 120.7(3) . .
C15 C14 H14 119.6 . .
C13 C14 H14 119.6 . .
C16 C15 C14 119.3(3) . .
C16 C15 H15 120.3 . .
C14 C15 H15 120.3 . .
C15 C16 C11 121.4(3) . .
C15 C16 H16 119.3 . .
C11 C16 H16 119.3 . .
C22 C21 C26 120.7(3) . .
C22 C21 N1 120.1(3) . .
C26 C21 N1 119.2(2) . .
C21 C22 C23 119.8(3) . .
C21 C22 H22 120.1 . .
C23 C22 H22 120.1 . .
C24 C23 C22 118.8(3) . .
C24 C23 C231 121.5(3) . .
C22 C23 C231 119.8(3) . .
C25 C24 C23 121.0(3) . .
C25 C24 H24 119.5 . .
C23 C24 H24 119.5 . .
C24 C25 C26 120.5(3) . .
C24 C25 H25 119.7 . .
C26 C25 H25 119.7 . .
C21 C26 C25 119.3(3) . .
C21 C26 H26 120.4 . .
C25 C26 H26 120.4 . .
C23 C231 H23A 109.5 . .
C23 C231 H23B 109.5 . .
H23A C231 H23B 109.5 . .
C23 C231 H23C 109.5 . .
H23A C231 H23C 109.5 . .
H23B C231 H23C 109.5 . .

loop_
_geom_bond_atom_site_label_1
_geom_bond_atom_site_label_2
_geom_bond_distance
_geom_bond_site_symmetry_2
Mn1 C03 1.789(3) .
Mn1 C02 1.795(3) .
Mn1 C01 1.815(3) .
Mn1 O1 2.0325(19) .
Mn1 N1 2.064(2) .
Mn1 O1 2.066(2) 2_566
Mn1 Mn1 3.1865(14) 2_566
N1 C1 1.282(3) .
N1 C21 1.444(3) .
O01 C01 1.143(4) .
O1 C12 1.329(3) .
O1 Mn1 2.066(2) 2_566
O02 C02 1.143(3) .
O03 C03 1.153(4) .
C1 C11 1.444(4) .
C1 H1 0.95 .
C11 C16 1.404(4) .
C11 C12 1.405(4) .
C12 C13 1.398(4) .
C13 C14 1.381(4) .
C13 H13 0.95 .
C14 C15 1.373(5) .
C14 H14 0.95 .
C15 C16 1.368(4) .
C15 H15 0.95 .
C16 H16 0.95 .
C21 C22 1.375(4) .
C21 C26 1.379(4) .
C22 C23 1.398(4) .
C22 H22 0.95 .
C23 C24 1.384(5) .
C23 C231 1.501(4) .
C24 C25 1.360(5) .
C24 H24 0.95 .
C25 C26 1.383(4) .
C25 H25 0.95 .
C26 H26 0.95 .
C231 H23A 0.98 .
C231 H23B 0.98 .
C231 H23C 0.98 .

loop_
_geom_hbond_atom_site_label_D
_geom_hbond_atom_site_label_H
_geom_hbond_atom_site_label_A
_geom_hbond_site_symmetry_A
_geom_hbond_distance_DH
_geom_hbond_distance_HA
_geom_hbond_distance_DA
_geom_hbond_angle_DHA
C26 H26 O1 2_566 0.95 2.55 3.188(4) 125

loop_
_geom_torsion_atom_site_label_1
_geom_torsion_atom_site_label_2
_geom_torsion_atom_site_label_3
_geom_torsion_atom_site_label_4
_geom_torsion
_geom_torsion_site_symmetry_1
_geom_torsion_site_symmetry_2
_geom_torsion_site_symmetry_3
_geom_torsion_site_symmetry_4
C03 Mn1 N1 C1 58.6(2) . . . .
C02 Mn1 N1 C1 147.7(2) . . . .
O1 Mn1 N1 C1 -36.3(2) . . . .
O1 Mn1 N1 C1 -114.4(2) 2_566 . . .
Mn1 Mn1 N1 C1 -75.8(2) 2_566 . . .
C03 Mn1 N1 C21 -113.1(2) . . . .
C02 Mn1 N1 C21 -24.0(2) . . . .
O1 Mn1 N1 C21 152.0(2) . . . .
O1 Mn1 N1 C21 73.9(2) 2_566 . . .
Mn1 Mn1 N1 C21 112.5(2) 2_566 . . .
C03 Mn1 O1 C12 -43.2(2) . . . .
C01 Mn1 O1 C12 -130.9(2) . . . .
N1 Mn1 O1 C12 47.9(2) . . . .
O1 Mn1 O1 C12 136.7(2) 2_566 . . .
Mn1 Mn1 O1 C12 136.7(2) 2_566 . . .
C03 Mn1 O1 Mn1 -179.89(10) . . . 2_566
C01 Mn1 O1 Mn1 92.41(12) . . . 2_566
N1 Mn1 O1 Mn1 -88.75(10) . . . 2_566
O1 Mn1 O1 Mn1 0 2_566 . . 2_566
C21 N1 C1 C11 -176.5(3) . . . .
Mn1 N1 C1 C11 11.5(4) . . . .
N1 C1 C11 C16 -166.5(3) . . . .
N1 C1 C11 C12 20.2(5) . . . .
Mn1 O1 C12 C13 147.5(2) . . . .
Mn1 O1 C12 C13 -83.2(3) 2_566 . . .
Mn1 O1 C12 C11 -34.8(4) . . . .
Mn1 O1 C12 C11 94.5(3) 2_566 . . .
C16 C11 C12 O1 179.4(3) . . . .
C1 C11 C12 O1 -7.4(4) . . . .
C16 C11 C12 C13 -2.8(4) . . . .
C1 C11 C12 C13 170.4(3) . . . .
O1 C12 C13 C14 -179.4(3) . . . .
C11 C12 C13 C14 2.7(5) . . . .
C12 C13 C14 C15 -0.1(5) . . . .
C13 C14 C15 C16 -2.4(6) . . . .
C14 C15 C16 C11 2.3(6) . . . .
C12 C11 C16 C15 0.3(5) . . . .
C1 C11 C16 C15 -173.1(3) . . . .
C1 N1 C21 C22 -65.1(3) . . . .
Mn1 N1 C21 C22 107.1(3) . . . .
C1 N1 C21 C26 116.2(3) . . . .
Mn1 N1 C21 C26 -71.6(3) . . . .
C26 C21 C22 C23 0.3(4) . . . .
N1 C21 C22 C23 -178.3(2) . . . .
C21 C22 C23 C24 0.6(4) . . . .
C21 C22 C23 C231 -178.9(3) . . . .
C22 C23 C24 C25 -1.1(5) . . . .
C231 C23 C24 C25 178.5(3) . . . .
C23 C24 C25 C26 0.6(5) . . . .
C22 C21 C26 C25 -0.8(4) . . . .
N1 C21 C26 C25 177.8(3) . . . .
C24 C25 C26 C21 0.4(5) . . . .

loop_
_publcif_info_datablock.id
_publcif_info_datablock.publ_exptl
_publcif_info_datablock.publ_geom
_publcif_info_datablock.structure
{93fe8be4-d975-442d-846f-7554017efa43} ? ? ?
{755dd95d-baef-4364-a87b-3ec1673f17e2} ? ? ?
{2507740e-b715-4f3e-b87c-dc4a5006e1fd} y y y

loop_
_publcif_info_exptl_table_extra_item
sin_theta_over_lambda_max

loop_
_publcif_info_tables.block_id
_publcif_info_tables.reference_item
{93fe8be4-d975-442d-846f-7554017efa43} '_publcif_info_datablock.publ_exptl'
{2507740e-b715-4f3e-b87c-dc4a5006e1fd} '_geom_hbond_atom_site_label_D'

loop_
_publcif_info_cif.paper_type
EE
